data_1505967
loop_
_publ_author_name
'Kim, Daehwan'
'Petersen, Jeffrey L.'
'Wang, Kung K.'

_publ_section_title
;
 Synthesis of bowl-shaped polycyclic aromatic hydrocarbons via
 palladium-catalyzed intramolecular arylation reactions.
;
_journal_issue 11
_journal_name_full 'Organic letters'
_journal_page_first 2313
_journal_page_last 2316
_journal_paper_doi 10.1021/ol0605676
_journal_volume 8
_journal_year 2006
_chemical_formula_sum 'C27 H20'
_chemical_formula_weight 344.43
_chemical_name_systematic
; 
 ? 
;
_space_group_IT_number 14
_symmetry_cell_setting monoclinic
_symmetry_space_group_name_Hall '-P 2ybc'
_symmetry_space_group_name_H-M 'P 1 21/c 1'
_atom_sites_solution_hydrogens geom
_atom_sites_solution_primary direct
_atom_sites_solution_secondary difmap
_audit_creation_method SHELXL-97
_cell_angle_alpha 90.00
_cell_angle_beta 97.8180(10)
_cell_angle_gamma 90.00
_cell_formula_units_Z 4
_cell_length_a 7.7040(6)
_cell_length_b 20.7495(17)
_cell_length_c 11.3041(9)
_cell_measurement_temperature 295(2)
_cell_volume 1790.2(2)
_computing_structure_refinement 'SHELXL-97 (Sheldrick, 1997)'
_computing_structure_solution 'SHELXS-97 (Sheldrick, 1990)'
_diffrn_ambient_temperature 295(2)
_diffrn_measured_fraction_theta_full 0.984
_diffrn_measured_fraction_theta_max 0.984
_diffrn_radiation_monochromator graphite
_diffrn_radiation_source 'fine-focus sealed tube'
_diffrn_radiation_type MoK\a
_diffrn_radiation_wavelength 0.71073
_diffrn_reflns_av_R_equivalents 0.0440
_diffrn_reflns_av_sigmaI/netI 0.0657
_diffrn_reflns_limit_h_max 10
_diffrn_reflns_limit_h_min -8
_diffrn_reflns_limit_k_max 26
_diffrn_reflns_limit_k_min -26
_diffrn_reflns_limit_l_max 14
_diffrn_reflns_limit_l_min -14
_diffrn_reflns_number 12196
_diffrn_reflns_theta_full 27.50
_diffrn_reflns_theta_max 27.50
_diffrn_reflns_theta_min 2.07
_exptl_absorpt_coefficient_mu 0.072
_exptl_absorpt_correction_type empirical
_exptl_absorpt_process_details SADABS
_exptl_crystal_density_diffrn 1.278
_exptl_crystal_density_method 'not measured'
_exptl_crystal_F_000 728
_exptl_crystal_size_max 0.40
_exptl_crystal_size_mid 0.35
_exptl_crystal_size_min 0.26
_refine_diff_density_max 0.177
_refine_diff_density_min -0.168
_refine_diff_density_rms 0.040
_refine_ls_extinction_method none
_refine_ls_goodness_of_fit_ref 1.033
_refine_ls_hydrogen_treatment 'riding model'
_refine_ls_matrix_type full
_refine_ls_number_parameters 247
_refine_ls_number_reflns 4049
_refine_ls_number_restraints 0
_refine_ls_restrained_S_all 1.033
_refine_ls_R_factor_all 0.0757
_refine_ls_R_factor_gt 0.0518
_refine_ls_shift/su_max 0.000
_refine_ls_shift/su_mean 0.000
_refine_ls_structure_factor_coef Fsqd
_refine_ls_weighting_details 'calc w=1/[\s^2^(Fo^2^)+(0.0722P)^2^+0.1937P] where P=(Fo^2^+2Fc^2^)/3'
_refine_ls_weighting_scheme calc
_refine_ls_wR_factor_gt 0.1375
_refine_ls_wR_factor_ref 0.1540
_reflns_number_gt 2852
_reflns_number_total 4049
_reflns_threshold_expression >2sigma(I)
_cod_data_source_file ol0605676si20060308_020506.cif
_cod_data_source_block dwk1ccd
_cod_original_sg_symbol_H-M P21/c
_cod_database_code 1505967

loop_
_symmetry_equiv_pos_as_xyz
'x, y, z'
'-x, y+1/2, -z+1/2'
'-x, -y, -z'
'x, -y-1/2, z-1/2'

loop_
_atom_site_label
_atom_site_type_symbol
_atom_site_fract_x
_atom_site_fract_y
_atom_site_fract_z
_atom_site_U_iso_or_equiv
_atom_site_adp_type
_atom_site_occupancy
_atom_site_symmetry_multiplicity
_atom_site_calc_flag
_atom_site_refinement_flags
C1 C 0.2846(2) 0.52459(9) 0.59723(16) 0.0519(4) Uani 1 1 d .
H1A H 0.2829 0.5168 0.5125 0.062 Uiso 1 1 calc R
H1B H 0.3795 0.5540 0.6243 0.062 Uiso 1 1 calc R
C2 C 0.3048(2) 0.46107(8) 0.66780(15) 0.0496(4) Uani 1 1 d .
C3 C 0.4415(2) 0.41811(9) 0.69835(17) 0.0574(5) Uani 1 1 d .
H3 H 0.5457 0.4219 0.6659 0.069 Uiso 1 1 calc R
C4 C 0.4180(2) 0.36876(9) 0.77953(17) 0.0601(5) Uani 1 1 d .
H4 H 0.5075 0.3388 0.7971 0.072 Uiso 1 1 calc R
C5 C 0.2692(2) 0.36205(8) 0.83518(16) 0.0542(4) Uani 1 1 d .
H5 H 0.2630 0.3290 0.8901 0.065 Uiso 1 1 calc R
C6 C 0.1278(2) 0.40499(7) 0.80896(15) 0.0472(4) Uani 1 1 d .
C7 C -0.0262(2) 0.41440(7) 0.87352(15) 0.0472(4) Uani 1 1 d .
C8 C -0.0588(2) 0.38739(8) 0.98320(16) 0.0523(4) Uani 1 1 d .
H8 H 0.0044 0.3516 1.0141 0.063 Uiso 1 1 calc R
C9 C -0.1844(2) 0.41419(9) 1.04461(16) 0.0550(4) Uani 1 1 d .
H9 H -0.2058 0.3943 1.1149 0.066 Uiso 1 1 calc R
C10 C -0.2820(2) 0.46963(9) 1.00747(16) 0.0525(4) Uani 1 1 d .
H10 H -0.3602 0.4873 1.0544 0.063 Uiso 1 1 calc R
C11 C -0.25872(19) 0.49722(8) 0.89929(15) 0.0471(4) Uani 1 1 d .
C12 C -0.29912(18) 0.56140(8) 0.83811(15) 0.0459(4) Uani 1 1 d .
C13 C -0.3811(2) 0.61797(9) 0.86144(16) 0.0517(4) Uani 1 1 d .
H13 H -0.4565 0.6200 0.9190 0.062 Uiso 1 1 calc R
C14 C -0.3465(2) 0.67285(9) 0.79474(17) 0.0547(4) Uani 1 1 d .
H14 H -0.4071 0.7105 0.8070 0.066 Uiso 1 1 calc R
C15 C -0.2294(2) 0.67476(8) 0.71260(16) 0.0523(4) Uani 1 1 d .
H15 H -0.2093 0.7136 0.6757 0.063 Uiso 1 1 calc R
C16 C -0.1385(2) 0.61816(8) 0.68325(14) 0.0453(4) Uani 1 1 d .
C17 C -0.19484(19) 0.56414(8) 0.74275(14) 0.0443(4) Uani 1 1 d .
C18 C -0.10792(19) 0.50595(7) 0.73965(14) 0.0435(4) Uani 1 1 d .
C19 C -0.1379(2) 0.46569(7) 0.83470(14) 0.0450(4) Uani 1 1 d .
C20 C 0.0365(2) 0.50128(7) 0.68644(14) 0.0435(4) Uani 1 1 d .
C21 C 0.1526(2) 0.45056(8) 0.71944(15) 0.0456(4) Uani 1 1 d .
C22 C 0.1047(2) 0.55241(8) 0.62364(14) 0.0446(4) Uani 1 1 d .
C23 C 0.0165(2) 0.61156(8) 0.61695(14) 0.0452(4) Uani 1 1 d .
C24 C 0.0796(2) 0.67105(8) 0.55416(15) 0.0522(4) Uani 1 1 d .
C25 C 0.2210(3) 0.65460(10) 0.4764(2) 0.0726(6) Uani 1 1 d .
H25A H 0.3258 0.6414 0.5263 0.109 Uiso 1 1 calc R
H25B H 0.2453 0.6919 0.4310 0.109 Uiso 1 1 calc R
H25C H 0.1806 0.6202 0.4229 0.109 Uiso 1 1 calc R
C26 C 0.1567(3) 0.72090(10) 0.64772(18) 0.0674(5) Uani 1 1 d .
H26A H 0.0676 0.7345 0.6940 0.101 Uiso 1 1 calc R
H26B H 0.1986 0.7575 0.6080 0.101 Uiso 1 1 calc R
H26C H 0.2520 0.7018 0.6995 0.101 Uiso 1 1 calc R
C27 C -0.0726(3) 0.70048(9) 0.46801(16) 0.0618(5) Uani 1 1 d .
H27A H -0.1247 0.6677 0.4146 0.093 Uiso 1 1 calc R
H27B H -0.0285 0.7345 0.4228 0.093 Uiso 1 1 calc R
H27C H -0.1591 0.7175 0.5131 0.093 Uiso 1 1 calc R

loop_
_atom_site_aniso_label
_atom_site_aniso_U_11
_atom_site_aniso_U_22
_atom_site_aniso_U_33
_atom_site_aniso_U_23
_atom_site_aniso_U_13
_atom_site_aniso_U_12
C1 0.0554(9) 0.0542(10) 0.0461(9) -0.0028(8) 0.0068(8) -0.0001(8)
C2 0.0552(9) 0.0479(9) 0.0444(9) -0.0100(7) 0.0018(7) 0.0006(7)
C3 0.0541(9) 0.0609(11) 0.0560(11) -0.0108(9) 0.0025(8) 0.0066(8)
C4 0.0613(10) 0.0516(10) 0.0636(12) -0.0092(9) -0.0060(9) 0.0142(8)
C5 0.0664(10) 0.0397(9) 0.0520(10) -0.0032(7) -0.0080(8) 0.0034(8)
C6 0.0560(9) 0.0355(8) 0.0471(9) -0.0056(7) -0.0031(7) -0.0023(7)
C7 0.0545(8) 0.0364(8) 0.0483(9) -0.0015(7) -0.0016(7) -0.0074(7)
C8 0.0560(9) 0.0428(9) 0.0548(10) 0.0068(7) -0.0042(8) -0.0089(7)
C9 0.0586(9) 0.0567(11) 0.0476(10) 0.0072(8) -0.0007(8) -0.0164(8)
C10 0.0496(8) 0.0576(10) 0.0492(10) -0.0007(8) 0.0033(7) -0.0123(8)
C11 0.0451(7) 0.0481(9) 0.0465(9) -0.0015(7) 0.0002(7) -0.0080(7)
C12 0.0416(7) 0.0494(9) 0.0454(9) -0.0025(7) 0.0005(7) -0.0021(7)
C13 0.0450(8) 0.0588(11) 0.0503(10) -0.0051(8) 0.0034(7) 0.0012(7)
C14 0.0521(8) 0.0498(10) 0.0608(11) -0.0062(8) 0.0025(8) 0.0095(7)
C15 0.0585(9) 0.0435(9) 0.0528(10) 0.0039(7) -0.0001(8) 0.0044(7)
C16 0.0491(8) 0.0437(9) 0.0408(9) -0.0004(7) -0.0020(7) 0.0017(7)
C17 0.0450(7) 0.0445(9) 0.0417(9) -0.0007(7) -0.0010(7) 0.0011(6)
C18 0.0487(8) 0.0395(8) 0.0406(8) -0.0015(6) 0.0004(7) -0.0015(6)
C19 0.0476(7) 0.0406(8) 0.0449(9) -0.0005(7) -0.0005(7) -0.0070(6)
C20 0.0513(8) 0.0396(8) 0.0376(8) -0.0033(6) -0.0010(7) -0.0001(7)
C21 0.0531(8) 0.0386(8) 0.0434(9) -0.0071(7) 0.0000(7) 0.0018(7)
C22 0.0520(8) 0.0449(9) 0.0359(8) -0.0028(7) 0.0026(7) -0.0014(7)
C23 0.0546(8) 0.0430(8) 0.0362(8) -0.0003(6) 0.0001(7) -0.0014(7)
C24 0.0650(10) 0.0455(9) 0.0455(9) 0.0038(7) 0.0056(8) -0.0043(8)
C25 0.0875(13) 0.0632(12) 0.0723(14) 0.0143(10) 0.0292(12) -0.0010(11)
C26 0.0791(12) 0.0562(11) 0.0627(12) 0.0020(9) -0.0057(10) -0.0138(10)
C27 0.0878(12) 0.0510(10) 0.0435(9) 0.0069(8) -0.0023(9) 0.0005(9)

loop_
_atom_type_symbol
_atom_type_description
_atom_type_scat_dispersion_real
_atom_type_scat_dispersion_imag
_atom_type_scat_source
C C 0.0033 0.0016 'International Tables Vol C Tables 4.2.6.8 and 6.1.1.4'
H H 0.0000 0.0000 'International Tables Vol C Tables 4.2.6.8 and 6.1.1.4'

loop_
_geom_angle_atom_site_label_1
_geom_angle_atom_site_label_2
_geom_angle_atom_site_label_3
_geom_angle
C2 C1 C22 104.29(13)
C3 C2 C21 116.60(16)
C3 C2 C1 134.43(16)
C21 C2 C1 108.62(14)
C2 C3 C4 118.10(16)
C5 C4 C3 123.88(16)
C4 C5 C6 120.32(17)
C5 C6 C21 113.38(15)
C5 C6 C7 128.75(16)
C21 C6 C7 117.19(14)
C19 C7 C8 113.63(15)
C19 C7 C6 116.29(14)
C8 C7 C6 128.81(15)
C9 C8 C7 120.06(16)
C8 C9 C10 124.15(16)
C11 C10 C9 118.28(16)
C10 C11 C19 115.92(16)
C10 C11 C12 136.43(16)
C19 C11 C12 106.21(13)
C13 C12 C17 115.49(15)
C13 C12 C11 137.28(15)
C17 C12 C11 106.12(13)
C12 C13 C14 117.46(15)
C15 C14 C13 124.81(16)
C14 C15 C16 121.21(16)
C17 C16 C15 110.56(14)
C17 C16 C23 119.00(14)
C15 C16 C23 129.75(15)
C18 C17 C16 120.11(14)
C18 C17 C12 107.93(14)
C16 C17 C12 129.33(15)
C20 C18 C17 120.63(14)
C20 C18 C19 122.27(15)
C17 C18 C19 111.66(14)
C7 C19 C18 122.23(14)
C7 C19 C11 127.39(15)
C18 C19 C11 107.89(14)
C18 C20 C21 118.38(15)
C18 C20 C22 123.94(14)
C21 C20 C22 115.48(14)
C2 C21 C20 108.29(15)
C2 C21 C6 127.27(15)
C20 C21 C6 123.31(15)
C23 C22 C20 118.27(14)
C23 C22 C1 138.42(15)
C20 C22 C1 102.54(13)
C22 C23 C16 117.81(14)
C22 C23 C24 123.23(14)
C16 C23 C24 118.76(14)
C25 C24 C23 112.43(15)
C25 C24 C26 107.85(16)
C23 C24 C26 109.84(14)
C25 C24 C27 105.35(15)
C23 C24 C27 110.39(14)
C26 C24 C27 110.87(15)

loop_
_geom_bond_atom_site_label_1
_geom_bond_atom_site_label_2
_geom_bond_distance
C1 C2 1.538(3)
C1 C22 1.567(2)
C2 C3 1.387(2)
C2 C21 1.396(2)
C3 C4 1.403(3)
C4 C5 1.388(2)
C5 C6 1.408(2)
C6 C21 1.417(2)
C6 C7 1.488(2)
C7 C19 1.401(2)
C7 C8 1.414(2)
C8 C9 1.382(2)
C9 C10 1.407(3)
C10 C11 1.384(2)
C11 C19 1.418(2)
C11 C12 1.513(2)
C12 C13 1.375(2)
C12 C17 1.430(2)
C13 C14 1.411(3)
C14 C15 1.381(2)
C15 C16 1.429(2)
C16 C17 1.406(2)
C16 C23 1.500(2)
C17 C18 1.383(2)
C18 C20 1.339(2)
C18 C19 1.405(2)
C20 C21 1.398(2)
C20 C22 1.417(2)
C22 C23 1.400(2)
C23 C24 1.535(2)
C24 C25 1.529(3)
C24 C26 1.540(3)
C24 C27 1.544(2)

loop_
_cod_related_entry_id
_cod_related_entry_database
_cod_related_entry_code
1 ChemSpider 9675889
